data_4111724
loop_
_publ_author_name
'Evgenii S. Stoyanov'
'Stephan P. Hoffmann'
'Kee-Chan Kim'
'Fook S. Tham'
'Christopher A. Reed'

_publ_section_title
;
 The Structure of the H3O+ Hydronium Ion in Benzene
;
_journal_name_full 'Journal of the American Chemical Society'
_journal_page_first 7664
_journal_page_last 7665
_journal_paper_doi 10.1021/ja050401k
_journal_volume 127
_journal_year 2005
_chemical_formula_sum 'C7 H12 B11 Cl11 O2'
_chemical_formula_weight 637.03
_chemical_name_systematic
;
 ?
;
_space_group_IT_number 14
_symmetry_cell_setting monoclinic
_symmetry_space_group_name_Hall '-P 2ybc'
_symmetry_space_group_name_H-M 'P 1 21/c 1'
_atom_sites_solution_hydrogens geom
_atom_sites_solution_primary direct
_atom_sites_solution_secondary difmap
_audit_creation_method SHELXL-97
_cell_angle_alpha 90.00
_cell_angle_beta 94.8590(10)
_cell_angle_gamma 90.00
_cell_formula_units_Z 4
_cell_length_a 11.9558(4)
_cell_length_b 14.8509(5)
_cell_length_c 14.1747(5)
_cell_measurement_reflns_used 7110
_cell_measurement_temperature 100(2)
_cell_measurement_theta_max 31.56
_cell_measurement_theta_min 2.54
_cell_volume 2507.74(15)
_computing_cell_refinement 'Bruker SMART'
_computing_data_collection 'Bruker SMART'
_computing_data_reduction 'Bruker SAINT'
_computing_molecular_graphics 'Bruker SHELXTL'
_computing_publication_material 'Bruker SHELXTL'
_computing_structure_refinement 'SHELXL-97 (Sheldrick, 1997)'
_computing_structure_solution 'SHELXS-97 (Sheldrick, 1990)'
_diffrn_ambient_temperature 100(2)
_diffrn_measured_fraction_theta_full 0.997
_diffrn_measured_fraction_theta_max 0.997
_diffrn_measurement_device_type 'CCD area detector'
_diffrn_measurement_method 'phi and omega scans'
_diffrn_radiation_monochromator graphite
_diffrn_radiation_source 'Normal-focus sealed tube'
_diffrn_radiation_type MoK\a
_diffrn_radiation_wavelength 0.71073
_diffrn_reflns_av_R_equivalents 0.0260
_diffrn_reflns_av_sigmaI/netI 0.0195
_diffrn_reflns_limit_h_max 17
_diffrn_reflns_limit_h_min -17
_diffrn_reflns_limit_k_max 20
_diffrn_reflns_limit_k_min -21
_diffrn_reflns_limit_l_max 20
_diffrn_reflns_limit_l_min -20
_diffrn_reflns_number 38199
_diffrn_reflns_theta_full 30.51
_diffrn_reflns_theta_max 30.51
_diffrn_reflns_theta_min 1.71
_exptl_absorpt_coefficient_mu 1.226
_exptl_absorpt_correction_T_max 0.8050
_exptl_absorpt_correction_T_min 0.6328
_exptl_absorpt_correction_type multi-scan
_exptl_absorpt_process_details 'Bruker SADABS'
_exptl_crystal_colour colourless
_exptl_crystal_density_diffrn 1.687
_exptl_crystal_density_meas 0
_exptl_crystal_description prism
_exptl_crystal_F_000 1248
_exptl_crystal_size_max 0.41
_exptl_crystal_size_mid 0.37
_exptl_crystal_size_min 0.19
_refine_diff_density_max 0.549
_refine_diff_density_min -0.293
_refine_diff_density_rms 0.059
_refine_ls_extinction_method none
_refine_ls_goodness_of_fit_ref 1.036
_refine_ls_hydrogen_treatment mixed
_refine_ls_matrix_type full
_refine_ls_number_parameters 310
_refine_ls_number_reflns 7636
_refine_ls_number_restraints 11
_refine_ls_restrained_S_all 1.035
_refine_ls_R_factor_all 0.0257
_refine_ls_R_factor_gt 0.0211
_refine_ls_shift/su_max 0.001
_refine_ls_shift/su_mean 0.000
_refine_ls_structure_factor_coef Fsqd
_refine_ls_weighting_details 'calc w=1/[\s^2^(Fo^2^)+(0.0310P)^2^+0.7479P] where P=(Fo^2^+2Fc^2^)/3'
_refine_ls_weighting_scheme calc
_refine_ls_wR_factor_gt 0.0557
_refine_ls_wR_factor_ref 0.0582
_reflns_number_gt 6804
_reflns_number_total 7636
_reflns_threshold_expression >2sigma(I)
_cod_data_source_file ja050401ksi20050120_060304.cif
_cod_data_source_block cr79_0m
_cod_database_code 4111724

loop_
_symmetry_equiv_pos_as_xyz
'x, y, z'
'-x, y+1/2, -z+1/2'
'-x, -y, -z'
'x, -y-1/2, z-1/2'

loop_
_atom_site_label
_atom_site_type_symbol
_atom_site_fract_x
_atom_site_fract_y
_atom_site_fract_z
_atom_site_U_iso_or_equiv
_atom_site_adp_type
_atom_site_occupancy
_atom_site_symmetry_multiplicity
_atom_site_calc_flag
_atom_site_refinement_flags
C1 C 0.10929(8) 0.92552(7) 0.25362(7) 0.01361(17) Uani 1 1 d D
H1 H 0.0290(7) 0.9303(4) 0.2467(5) 0.025(4) Uiso 1 1 d D
B2 B 0.17557(9) 0.89682(8) 0.15481(8) 0.01329(19) Uani 1 1 d D
B3 B 0.16577(9) 0.81905(8) 0.25092(8) 0.01378(19) Uani 1 1 d D
B4 B 0.16935(9) 0.88226(8) 0.35890(8) 0.01397(19) Uani 1 1 d D
B5 B 0.18191(9) 0.99925(8) 0.32914(8) 0.0142(2) Uani 1 1 d D
B6 B 0.18583(9) 1.00823(8) 0.20342(8) 0.01382(19) Uani 1 1 d D
B7 B 0.30830(9) 0.95181(8) 0.17103(8) 0.01384(19) Uani 1 1 d .
B8 B 0.29543(9) 0.83494(8) 0.20085(8) 0.01315(19) Uani 1 1 d .
B9 B 0.29240(9) 0.82591(8) 0.32677(8) 0.01325(19) Uani 1 1 d .
B10 B 0.30168(9) 0.93748(8) 0.37524(8) 0.01377(19) Uani 1 1 d .
B11 B 0.31203(9) 1.01544(8) 0.27920(8) 0.0146(2) Uani 1 1 d .
B12 B 0.37953(9) 0.90831(8) 0.27755(8) 0.01390(19) Uani 1 1 d .
Cl1 Cl 0.10028(2) 0.878351(18) 0.044012(17) 0.01859(5) Uani 1 1 d .
Cl2 Cl 0.08152(2) 0.722315(17) 0.23529(2) 0.01950(6) Uani 1 1 d .
Cl3 Cl 0.08889(2) 0.849743(19) 0.452146(19) 0.01998(6) Uani 1 1 d .
Cl4 Cl 0.11369(2) 1.082184(18) 0.393212(19) 0.01992(6) Uani 1 1 d .
Cl5 Cl 0.11945(2) 1.099185(17) 0.140718(18) 0.01870(5) Uani 1 1 d .
Cl6 Cl 0.38232(2) 0.986256(19) 0.073506(18) 0.02042(6) Uani 1 1 d .
Cl7 Cl 0.35530(2) 0.747559(17) 0.135367(18) 0.01813(5) Uani 1 1 d .
Cl8 Cl 0.35112(2) 0.730195(18) 0.388157(18) 0.01875(5) Uani 1 1 d .
Cl9 Cl 0.36539(2) 0.959532(18) 0.491336(17) 0.01907(5) Uani 1 1 d .
Cl10 Cl 0.38953(2) 1.118183(18) 0.294138(19) 0.02162(6) Uani 1 1 d .
Cl11 Cl 0.52947(2) 0.899060(19) 0.288234(18) 0.01921(6) Uani 1 1 d .
O1 O 0.41580(9) 0.17218(7) 0.93866(8) 0.0304(2) Uani 1 1 d .
H1W H 0.400(2) 0.2444(18) 0.9784(17) 0.086(8) Uiso 1 1 d .
H2W H 0.362(2) 0.1521(15) 0.9013(16) 0.063(7) Uiso 1 1 d .
H3W H 0.480(2) 0.1697(19) 0.9173(19) 0.095(9) Uiso 1 1 d .
O2 O 0.37691(9) 0.31197(7) 1.01398(7) 0.0322(2) Uani 1 1 d .
H4W H 0.4081(19) 0.3230(15) 1.0646(17) 0.063(7) Uiso 1 1 d .
H5W H 0.380(2) 0.3577(18) 0.9788(18) 0.081(8) Uiso 1 1 d .
C1S C 0.81066(10) 0.91780(10) 0.32395(10) 0.0301(3) Uani 1 1 d .
H1S H 0.8090 0.9153 0.3908 0.050(5) Uiso 1 1 calc R
C2S C 0.80192(10) 0.99956(9) 0.27790(10) 0.0278(3) Uani 1 1 d .
H2S H 0.7933 1.0532 0.3130 0.034(4) Uiso 1 1 calc R
C3S C 0.80561(11) 1.00379(9) 0.18079(10) 0.0283(3) Uani 1 1 d .
H3S H 0.7994 1.0603 0.1494 0.041(5) Uiso 1 1 calc R
C4S C 0.81826(11) 0.92610(10) 0.12923(10) 0.0306(3) Uani 1 1 d .
H4S H 0.8215 0.9292 0.0626 0.050(5) Uiso 1 1 calc R
C5S C 0.82618(11) 0.84340(9) 0.17514(12) 0.0344(3) Uani 1 1 d .
H5S H 0.8345 0.7897 0.1400 0.050(5) Uiso 1 1 calc R
C6S C 0.82178(10) 0.83956(9) 0.27293(12) 0.0347(3) Uani 1 1 d .
H6S H 0.8264 0.7831 0.3045 0.063(6) Uiso 1 1 calc R

loop_
_atom_site_aniso_label
_atom_site_aniso_U_11
_atom_site_aniso_U_22
_atom_site_aniso_U_33
_atom_site_aniso_U_23
_atom_site_aniso_U_13
_atom_site_aniso_U_12
C1 0.0102(4) 0.0153(4) 0.0153(4) -0.0002(3) 0.0003(3) 0.0002(3)
B2 0.0108(4) 0.0152(5) 0.0134(5) -0.0008(4) -0.0014(4) 0.0008(4)
B3 0.0110(4) 0.0137(5) 0.0165(5) 0.0002(4) 0.0006(4) -0.0006(4)
B4 0.0117(5) 0.0160(5) 0.0143(5) 0.0005(4) 0.0017(4) 0.0001(4)
B5 0.0130(5) 0.0149(5) 0.0145(5) -0.0016(4) 0.0004(4) 0.0002(4)
B6 0.0126(5) 0.0143(5) 0.0143(5) 0.0008(4) -0.0002(4) 0.0000(4)
B7 0.0119(5) 0.0162(5) 0.0135(5) 0.0010(4) 0.0015(4) -0.0013(4)
B8 0.0108(4) 0.0149(5) 0.0136(5) -0.0011(4) 0.0006(4) 0.0009(4)
B9 0.0111(4) 0.0149(5) 0.0135(5) 0.0012(4) -0.0002(4) 0.0010(4)
B10 0.0123(5) 0.0168(5) 0.0120(5) -0.0004(4) 0.0001(4) -0.0008(4)
B11 0.0131(5) 0.0153(5) 0.0151(5) -0.0002(4) 0.0000(4) -0.0021(4)
B12 0.0097(4) 0.0177(5) 0.0142(5) 0.0000(4) -0.0001(4) -0.0008(4)
Cl1 0.01764(11) 0.02195(12) 0.01516(11) -0.00279(9) -0.00470(8) 0.00043(9)
Cl2 0.01500(11) 0.01441(11) 0.02867(13) -0.00056(9) -0.00057(9) -0.00384(8)
Cl3 0.01644(11) 0.02474(13) 0.01968(12) 0.00468(9) 0.00702(9) 0.00047(9)
Cl4 0.02139(12) 0.01894(12) 0.01948(12) -0.00395(9) 0.00211(9) 0.00621(9)
Cl5 0.02054(12) 0.01572(11) 0.01915(12) 0.00175(9) -0.00228(9) 0.00421(9)
Cl6 0.01823(11) 0.02675(13) 0.01691(11) 0.00515(9) 0.00523(9) -0.00071(9)
Cl7 0.01776(11) 0.01883(11) 0.01801(11) -0.00346(9) 0.00275(8) 0.00424(9)
Cl8 0.01901(12) 0.01861(12) 0.01818(11) 0.00427(9) -0.00107(9) 0.00352(9)
Cl9 0.01922(12) 0.02374(12) 0.01341(11) -0.00166(9) -0.00352(8) -0.00149(9)
Cl10 0.02324(13) 0.01789(12) 0.02311(13) -0.00172(9) -0.00163(10) -0.00832(9)
Cl11 0.00871(10) 0.02893(13) 0.01968(12) 0.00173(10) -0.00066(8) -0.00029(9)
O1 0.0209(4) 0.0350(5) 0.0361(5) -0.0051(4) 0.0072(4) 0.0021(4)
O2 0.0407(6) 0.0278(5) 0.0256(5) -0.0009(4) -0.0107(4) -0.0001(4)
C1S 0.0159(5) 0.0466(8) 0.0279(6) 0.0092(5) 0.0024(4) -0.0027(5)
C2S 0.0220(5) 0.0272(6) 0.0349(7) -0.0066(5) 0.0058(5) -0.0039(5)
C3S 0.0261(6) 0.0240(6) 0.0349(7) 0.0083(5) 0.0034(5) 0.0018(5)
C4S 0.0229(6) 0.0426(7) 0.0253(6) -0.0035(5) -0.0038(5) 0.0050(5)
C5S 0.0191(5) 0.0256(6) 0.0568(9) -0.0147(6) -0.0065(5) 0.0038(5)
C6S 0.0168(5) 0.0265(6) 0.0599(9) 0.0179(6) -0.0024(5) 0.0006(5)

loop_
_atom_type_symbol
_atom_type_description
_atom_type_scat_dispersion_real
_atom_type_scat_dispersion_imag
_atom_type_scat_source
C C 0.0033 0.0016 'International Tables Vol C Tables 4.2.6.8 and 6.1.1.4'
H H 0.0000 0.0000 'International Tables Vol C Tables 4.2.6.8 and 6.1.1.4'
B B 0.0013 0.0007 'International Tables Vol C Tables 4.2.6.8 and 6.1.1.4'
O O 0.0106 0.0060 'International Tables Vol C Tables 4.2.6.8 and 6.1.1.4'
Cl Cl 0.1484 0.1585 'International Tables Vol C Tables 4.2.6.8 and 6.1.1.4'

loop_
_geom_angle_atom_site_label_1
_geom_angle_atom_site_label_2
_geom_angle_atom_site_label_3
_geom_angle
B5 C1 B2 115.00(8)
B5 C1 B3 114.93(8)
B2 C1 B3 62.98(6)
B5 C1 B6 62.85(6)
B2 C1 B6 62.78(6)
B3 C1 B6 115.03(8)
B5 C1 B4 63.00(6)
B2 C1 B4 115.18(8)
B3 C1 B4 62.71(6)
B6 C1 B4 115.26(8)
C1 B2 Cl1 121.86(7)
C1 B2 B8 103.98(7)
Cl1 B2 B8 125.49(7)
C1 B2 B7 104.36(7)
Cl1 B2 B7 124.59(7)
B8 B2 B7 60.57(6)
C1 B2 B6 58.64(6)
Cl1 B2 B6 119.93(7)
B8 B2 B6 108.00(8)
B7 B2 B6 59.75(6)
C1 B2 B3 58.53(6)
Cl1 B2 B3 120.91(7)
B8 B2 B3 59.49(6)
B7 B2 B3 108.13(7)
B6 B2 B3 107.97(8)
C1 B3 Cl2 122.14(7)
C1 B3 B8 104.15(8)
Cl2 B3 B8 124.68(7)
C1 B3 B9 104.40(8)
Cl2 B3 B9 124.80(7)
B8 B3 B9 60.52(6)
C1 B3 B4 58.74(6)
Cl2 B3 B4 120.50(7)
B8 B3 B4 108.26(8)
B9 B3 B4 59.86(6)
C1 B3 B2 58.49(6)
Cl2 B3 B2 120.20(7)
B8 B3 B2 59.75(6)
B9 B3 B2 108.28(8)
B4 B3 B2 108.19(8)
C1 B4 Cl3 122.42(7)
C1 B4 B10 103.96(8)
Cl3 B4 B10 124.27(7)
C1 B4 B9 104.22(8)
Cl3 B4 B9 125.14(7)
B10 B4 B9 60.42(6)
C1 B4 B3 58.55(6)
Cl3 B4 B3 121.36(7)
B10 B4 B3 108.00(8)
B9 B4 B3 59.82(6)
C1 B4 B5 58.24(6)
Cl3 B4 B5 120.10(7)
B10 B4 B5 59.60(6)
B9 B4 B5 107.84(8)
B3 B4 B5 107.59(8)
C1 B5 Cl4 122.25(7)
C1 B5 B10 104.44(8)
Cl4 B5 B10 124.22(7)
C1 B5 B11 104.56(8)
Cl4 B5 B11 124.52(8)
B10 B5 B11 60.78(6)
C1 B5 B6 58.75(6)
Cl4 B5 B6 120.70(7)
B10 B5 B6 108.42(8)
B11 B5 B6 59.78(6)
C1 B5 B4 58.76(6)
Cl4 B5 B4 120.07(7)
B10 B5 B4 59.71(6)
B11 B5 B4 108.50(8)
B6 B5 B4 108.37(8)
C1 B6 Cl5 121.42(7)
C1 B6 B11 104.28(8)
Cl5 B6 B11 125.39(7)
C1 B6 B7 104.38(8)
Cl5 B6 B7 125.02(8)
B11 B6 B7 60.68(6)
C1 B6 B5 58.40(6)
Cl5 B6 B5 120.57(7)
B11 B6 B5 59.76(6)
B7 B6 B5 108.23(8)
C1 B6 B2 58.59(6)
Cl5 B6 B2 119.92(7)
B11 B6 B2 108.32(8)
B7 B6 B2 59.84(6)
B5 B6 B2 107.87(8)
Cl6 B7 B6 122.63(7)
Cl6 B7 B2 121.85(7)
B6 B7 B2 60.41(6)
Cl6 B7 B12 121.80(7)
B6 B7 B12 107.17(8)
B2 B7 B12 107.35(8)
Cl6 B7 B8 121.27(7)
B6 B7 B8 107.78(8)
B2 B7 B8 59.63(6)
B12 B7 B8 59.79(6)
Cl6 B7 B11 122.24(7)
B6 B7 B11 59.63(6)
B2 B7 B11 107.95(8)
B12 B7 B11 59.66(6)
B8 B7 B11 107.67(8)
B3 B8 B2 60.77(6)
B3 B8 Cl7 121.00(7)
B2 B8 Cl7 122.14(7)
B3 B8 B12 107.66(8)
B2 B8 B12 107.60(8)
Cl7 B8 B12 122.08(7)
B3 B8 B9 60.00(6)
B2 B8 B9 108.68(8)
Cl7 B8 B9 120.48(7)
B12 B8 B9 59.87(6)
B3 B8 B7 108.53(8)
B2 B8 B7 59.79(6)
Cl7 B8 B7 122.36(7)
B12 B8 B7 59.94(6)
B9 B8 B7 108.42(8)
Cl8 B9 B3 121.91(7)
Cl8 B9 B4 123.32(7)
B3 B9 B4 60.32(6)
Cl8 B9 B12 121.27(7)
B3 B9 B12 107.27(8)
B4 B9 B12 107.39(8)
Cl8 B9 B8 120.40(7)
B3 B9 B8 59.48(6)
B4 B9 B8 107.79(8)
B12 B9 B8 59.90(6)
Cl8 B9 B10 122.79(7)
B3 B9 B10 107.78(8)
B4 B9 B10 59.65(6)
B12 B9 B10 59.84(6)
B8 B9 B10 107.84(8)
B5 B10 B4 60.69(6)
B5 B10 Cl9 120.79(7)
B4 B10 Cl9 120.66(7)
B5 B10 B12 107.26(8)
B4 B10 B12 107.66(8)
Cl9 B10 B12 123.36(7)
B5 B10 B9 108.31(8)
B4 B10 B9 59.93(6)
Cl9 B10 B9 122.05(7)
B12 B10 B9 59.89(6)
B5 B10 B11 59.65(6)
B4 B10 B11 108.39(8)
Cl9 B10 B11 121.90(7)
B12 B10 B11 59.71(6)
B9 B10 B11 108.10(8)
B5 B11 B6 60.46(6)
B5 B11 B12 107.24(8)
B6 B11 B12 107.44(8)
B5 B11 Cl10 121.99(8)
B6 B11 Cl10 121.80(7)
B12 B11 Cl10 122.12(7)
B5 B11 B7 107.99(8)
B6 B11 B7 59.69(6)
B12 B11 B7 59.94(6)
Cl10 B11 B7 121.63(7)
B5 B11 B10 59.57(6)
B6 B11 B10 107.99(8)
B12 B11 B10 59.77(6)
Cl10 B11 B10 121.84(7)
B7 B11 B10 107.98(8)
B11 B12 B10 60.51(6)
B11 B12 B9 109.03(8)
B10 B12 B9 60.27(6)
B11 B12 B8 108.64(8)
B10 B12 B8 108.43(8)
B9 B12 B8 60.23(6)
B11 B12 B7 60.40(6)
B10 B12 B7 108.94(8)
B9 B12 B7 108.97(8)
B8 B12 B7 60.27(6)
B11 B12 Cl11 121.17(7)
B10 B12 Cl11 122.45(7)
B9 B12 Cl11 121.79(7)
B8 B12 Cl11 120.79(7)
B7 B12 Cl11 120.01(7)
C2S C1S C6S 120.01(13)
C1S C2S C3S 120.26(12)
C4S C3S C2S 120.21(12)
C3S C4S C5S 119.80(13)
C4S C5S C6S 119.70(12)
C1S C6S C5S 120.01(12)

loop_
_geom_bond_atom_site_label_1
_geom_bond_atom_site_label_2
_geom_bond_distance
_geom_bond_site_symmetry_2
C1 B5 1.7150(15) .
C1 B2 1.7203(15) .
C1 B3 1.7211(15) .
C1 B6 1.7213(15) .
C1 B4 1.7245(15) .
B2 Cl1 1.7642(11) .
B2 B8 1.7793(15) .
B2 B7 1.7822(16) .
B2 B6 1.7925(16) .
B2 B3 1.7975(16) .
B3 Cl2 1.7577(11) .
B3 B8 1.7745(16) .
B3 B9 1.7840(16) .
B3 B4 1.7929(16) .
B4 Cl3 1.7666(12) .
B4 B10 1.7797(16) .
B4 B9 1.7848(16) .
B4 B5 1.7972(16) .
B5 Cl4 1.7699(12) .
B5 B10 1.7777(16) .
B5 B11 1.7792(16) .
B5 B6 1.7917(16) .
B6 Cl5 1.7677(11) .
B6 B11 1.7796(16) .
B6 B7 1.7807(16) .
B7 Cl6 1.7785(11) .
B7 B12 1.7901(16) .
B7 B8 1.7961(16) .
B7 B11 1.7984(16) .
B8 Cl7 1.7806(11) .
B8 B12 1.7875(16) .
B8 B9 1.7933(16) .
B9 Cl8 1.7796(11) .
B9 B12 1.7868(16) .
B9 B10 1.7936(16) .
B10 Cl9 1.7842(11) .
B10 B12 1.7860(16) .
B10 B11 1.7993(16) .
B11 B12 1.7849(16) .
B11 Cl10 1.7885(12) .
B12 Cl11 1.7915(11) .
O1 C5S 3.1991(17) 3_666
C1S C2S 1.3783(19) .
C1S C6S 1.381(2) .
C2S C3S 1.3824(19) .
C3S C4S 1.3809(19) .
C4S C5S 1.389(2) .
C5S C6S 1.393(2) .

loop_
_geom_hbond_atom_site_label_D
_geom_hbond_atom_site_label_H
_geom_hbond_atom_site_label_A
_geom_hbond_distance_DH
_geom_hbond_distance_HA
_geom_hbond_distance_DA
_geom_hbond_angle_DHA
_geom_hbond_site_symmetry_A
O2 H1W O1 1.17(3) 1.23(3) 2.3978(14) 175(3) .
O1 H3W Cl7 0.85(3) 2.49(3) 3.2400(11) 148(2) 3_666
O1 H3W Cl6 0.85(3) 2.84(3) 3.3856(10) 124(2) 3_666
O2 H4W Cl11 0.80(2) 2.43(2) 3.2022(10) 162(2) 2_646
O2 H5W Cl10 0.85(3) 2.65(3) 3.2999(11) 134(2) 4_576
O2 H5W Cl9 0.85(3) 2.73(3) 3.4103(11) 139(2) 4_576

loop_
_geom_torsion_atom_site_label_1
_geom_torsion_atom_site_label_2
_geom_torsion_atom_site_label_3
_geom_torsion_atom_site_label_4
_geom_torsion
B5 C1 B2 Cl1 -144.29(8)
B3 C1 B2 Cl1 109.19(9)
B6 C1 B2 Cl1 -108.00(9)
B4 C1 B2 Cl1 145.24(8)
B5 C1 B2 B8 66.50(10)
B3 C1 B2 B8 -40.02(7)
B6 C1 B2 B8 102.78(8)
B4 C1 B2 B8 -3.98(10)
B5 C1 B2 B7 3.81(10)
B3 C1 B2 B7 -102.70(8)
B6 C1 B2 B7 40.10(7)
B4 C1 B2 B7 -66.66(10)
B5 C1 B2 B6 -36.28(8)
B3 C1 B2 B6 -142.80(8)
B4 C1 B2 B6 -106.76(9)
B5 C1 B2 B3 106.52(9)
B6 C1 B2 B3 142.80(8)
B4 C1 B2 B3 36.05(8)
B5 C1 B3 Cl2 145.22(8)
B2 C1 B3 Cl2 -108.16(9)
B6 C1 B3 Cl2 -144.56(8)
B4 C1 B3 Cl2 108.65(9)
B5 C1 B3 B8 -66.43(10)
B2 C1 B3 B8 40.19(7)
B6 C1 B3 B8 3.79(10)
B4 C1 B3 B8 -103.00(8)
B5 C1 B3 B9 -3.77(11)
B2 C1 B3 B9 102.85(8)
B6 C1 B3 B9 66.45(10)
B4 C1 B3 B9 -40.34(7)
B5 C1 B3 B4 36.57(8)
B2 C1 B3 B4 143.19(8)
B6 C1 B3 B4 106.79(9)
B5 C1 B3 B2 -106.62(9)
B6 C1 B3 B2 -36.39(8)
B4 C1 B3 B2 -143.19(8)
Cl1 B2 B3 C1 -110.78(9)
B8 B2 B3 C1 133.58(8)
B7 B2 B3 C1 96.06(8)
B6 B2 B3 C1 32.87(7)
C1 B2 B3 Cl2 111.42(9)
Cl1 B2 B3 Cl2 0.63(12)
B8 B2 B3 Cl2 -115.00(9)
B7 B2 B3 Cl2 -152.53(7)
B6 B2 B3 Cl2 144.29(7)
C1 B2 B3 B8 -133.58(8)
Cl1 B2 B3 B8 115.63(9)
B7 B2 B3 B8 -37.53(7)
B6 B2 B3 B8 -100.72(8)
C1 B2 B3 B9 -96.01(8)
Cl1 B2 B3 B9 153.21(7)
B8 B2 B3 B9 37.57(7)
B7 B2 B3 B9 0.05(10)
B6 B2 B3 B9 -63.14(9)
C1 B2 B3 B4 -32.63(7)
Cl1 B2 B3 B4 -143.41(7)
B8 B2 B3 B4 100.96(8)
B7 B2 B3 B4 63.43(9)
B6 B2 B3 B4 0.24(10)
B5 C1 B4 Cl3 107.79(9)
B2 C1 B4 Cl3 -145.68(8)
B3 C1 B4 Cl3 -109.53(9)
B6 C1 B4 Cl3 144.03(8)
B5 C1 B4 B10 -39.90(7)
B2 C1 B4 B10 66.64(10)
B3 C1 B4 B10 102.78(8)
B6 C1 B4 B10 -3.66(10)
B5 C1 B4 B9 -102.40(8)
B2 C1 B4 B9 4.13(10)
B3 C1 B4 B9 40.28(7)
B6 C1 B4 B9 -66.16(10)
B5 C1 B4 B3 -142.68(8)
B2 C1 B4 B3 -36.15(8)
B6 C1 B4 B3 -106.44(9)
B2 C1 B4 B5 106.53(9)
B3 C1 B4 B5 142.68(8)
B6 C1 B4 B5 36.24(8)
Cl2 B3 B4 C1 -111.39(9)
B8 B3 B4 C1 95.78(8)
B9 B3 B4 C1 133.53(8)
B2 B3 B4 C1 32.53(7)
C1 B3 B4 Cl3 111.29(9)
Cl2 B3 B4 Cl3 -0.10(12)
B8 B3 B4 Cl3 -152.92(7)
B9 B3 B4 Cl3 -115.17(9)
B2 B3 B4 Cl3 143.82(8)
C1 B3 B4 B10 -95.66(8)
Cl2 B3 B4 B10 152.95(7)
B8 B3 B4 B10 0.12(10)
B9 B3 B4 B10 37.87(7)
B2 B3 B4 B10 -63.13(9)
C1 B3 B4 B9 -133.53(8)
Cl2 B3 B4 B9 115.08(9)
B8 B3 B4 B9 -37.75(7)
B2 B3 B4 B9 -101.00(8)
C1 B3 B4 B5 -32.74(7)
Cl2 B3 B4 B5 -144.13(7)
B8 B3 B4 B5 63.05(9)
B9 B3 B4 B5 100.80(8)
B2 B3 B4 B5 -0.21(10)
B2 C1 B5 Cl4 145.12(8)
B3 C1 B5 Cl4 -144.52(8)
B6 C1 B5 Cl4 108.86(9)
B4 C1 B5 Cl4 -108.07(9)
B2 C1 B5 B10 -66.76(10)
B3 C1 B5 B10 3.60(11)
B6 C1 B5 B10 -103.02(8)
B4 C1 B5 B10 40.05(7)
B2 C1 B5 B11 -3.76(11)
B3 C1 B5 B11 66.60(10)
B6 C1 B5 B11 -40.02(7)
B4 C1 B5 B11 103.05(8)
B2 C1 B5 B6 36.26(8)
B3 C1 B5 B6 106.62(9)
B4 C1 B5 B6 143.07(8)
B2 C1 B5 B4 -106.82(9)
B3 C1 B5 B4 -36.45(8)
B6 C1 B5 B4 -143.07(8)
Cl3 B4 B5 C1 -111.71(9)
B10 B4 B5 C1 133.81(8)
B9 B4 B5 C1 95.99(8)
B3 B4 B5 C1 32.86(7)
C1 B4 B5 Cl4 111.71(9)
Cl3 B4 B5 Cl4 0.00(12)
B10 B4 B5 Cl4 -114.48(9)
B9 B4 B5 Cl4 -152.30(7)
B3 B4 B5 Cl4 144.57(7)
C1 B4 B5 B10 -133.81(8)
Cl3 B4 B5 B10 114.48(9)
B9 B4 B5 B10 -37.82(7)
B3 B4 B5 B10 -100.95(8)
C1 B4 B5 B11 -96.15(8)
Cl3 B4 B5 B11 152.14(7)
B10 B4 B5 B11 37.66(7)
B9 B4 B5 B11 -0.16(10)
B3 B4 B5 B11 -63.29(9)
C1 B4 B5 B6 -32.77(7)
Cl3 B4 B5 B6 -144.48(7)
B10 B4 B5 B6 101.04(8)
B9 B4 B5 B6 63.22(9)
B3 B4 B5 B6 0.10(10)
B5 C1 B6 Cl5 -108.90(9)
B2 C1 B6 Cl5 108.17(9)
B3 C1 B6 Cl5 144.64(8)
B4 C1 B6 Cl5 -145.19(8)
B5 C1 B6 B11 39.95(7)
B2 C1 B6 B11 -102.99(8)
B3 C1 B6 B11 -66.52(10)
B4 C1 B6 B11 3.65(11)
B5 C1 B6 B7 102.79(8)
B2 C1 B6 B7 -40.14(7)
B3 C1 B6 B7 -3.68(10)
B4 C1 B6 B7 66.50(10)
B2 C1 B6 B5 -142.93(8)
B3 C1 B6 B5 -106.46(9)
B4 C1 B6 B5 -36.29(8)
B5 C1 B6 B2 142.93(8)
B3 C1 B6 B2 36.47(8)
B4 C1 B6 B2 106.64(9)
Cl4 B5 B6 C1 -111.44(9)
B10 B5 B6 C1 96.05(8)
B11 B5 B6 C1 133.93(8)
B4 B5 B6 C1 32.77(7)
C1 B5 B6 Cl5 110.34(9)
Cl4 B5 B6 Cl5 -1.10(12)
B10 B5 B6 Cl5 -153.61(7)
B11 B5 B6 Cl5 -115.74(9)
B4 B5 B6 Cl5 143.11(7)
C1 B5 B6 B11 -133.93(8)
Cl4 B5 B6 B11 114.63(9)
B10 B5 B6 B11 -37.87(8)
B4 B5 B6 B11 -101.16(8)
C1 B5 B6 B7 -95.99(8)
Cl4 B5 B6 B7 152.56(7)
B10 B5 B6 B7 0.06(10)
B11 B5 B6 B7 37.93(7)
B4 B5 B6 B7 -63.23(10)
C1 B5 B6 B2 -32.72(7)
Cl4 B5 B6 B2 -144.16(7)
B10 B5 B6 B2 63.33(10)
B11 B5 B6 B2 101.21(8)
B4 B5 B6 B2 0.05(10)
Cl1 B2 B6 C1 111.25(9)
B8 B2 B6 C1 -95.70(8)
B7 B2 B6 C1 -133.75(8)
B3 B2 B6 C1 -32.83(7)
C1 B2 B6 Cl5 -110.69(9)
Cl1 B2 B6 Cl5 0.55(12)
B8 B2 B6 Cl5 153.60(7)
B7 B2 B6 Cl5 115.55(9)
B3 B2 B6 Cl5 -143.52(7)
C1 B2 B6 B11 95.86(8)
Cl1 B2 B6 B11 -152.89(7)
B8 B2 B6 B11 0.16(10)
B7 B2 B6 B11 -37.89(7)
B3 B2 B6 B11 63.04(9)
C1 B2 B6 B7 133.75(8)
Cl1 B2 B6 B7 -115.00(9)
B8 B2 B6 B7 38.05(7)
B3 B2 B6 B7 100.93(8)
C1 B2 B6 B5 32.65(7)
Cl1 B2 B6 B5 143.89(7)
B8 B2 B6 B5 -63.06(10)
B7 B2 B6 B5 -101.11(8)
B3 B2 B6 B5 -0.18(10)
C1 B6 B7 Cl6 150.44(7)
Cl5 B6 B7 Cl6 3.63(13)
B11 B6 B7 Cl6 -111.05(9)
B5 B6 B7 Cl6 -148.57(8)
B2 B6 B7 Cl6 110.92(9)
C1 B6 B7 B2 39.52(7)
Cl5 B6 B7 B2 -107.29(9)
B11 B6 B7 B2 138.03(8)
B5 B6 B7 B2 100.51(8)
C1 B6 B7 B12 -61.05(9)
Cl5 B6 B7 B12 152.13(8)
B11 B6 B7 B12 37.46(7)
B5 B6 B7 B12 -0.07(10)
B2 B6 B7 B12 -100.58(8)
C1 B6 B7 B8 1.95(10)
Cl5 B6 B7 B8 -144.87(8)
B11 B6 B7 B8 100.46(8)
B5 B6 B7 B8 62.93(9)
B2 B6 B7 B8 -37.58(7)
C1 B6 B7 B11 -98.51(8)
Cl5 B6 B7 B11 114.67(9)
B5 B6 B7 B11 -37.52(7)
B2 B6 B7 B11 -138.03(8)
C1 B2 B7 Cl6 -151.71(7)
Cl1 B2 B7 Cl6 -4.74(13)
B8 B2 B7 Cl6 110.14(9)
B6 B2 B7 Cl6 -112.16(9)
B3 B2 B7 Cl6 147.19(8)
C1 B2 B7 B6 -39.54(7)
Cl1 B2 B7 B6 107.42(9)
B8 B2 B7 B6 -137.70(8)
B3 B2 B7 B6 -100.65(8)
C1 B2 B7 B12 60.72(9)
Cl1 B2 B7 B12 -152.32(8)
B8 B2 B7 B12 -37.44(7)
B6 B2 B7 B12 100.26(8)
B3 B2 B7 B12 -0.39(10)
C1 B2 B7 B8 98.16(8)
Cl1 B2 B7 B8 -114.88(9)
B6 B2 B7 B8 137.70(8)
B3 B2 B7 B8 37.05(7)
C1 B2 B7 B11 -2.21(10)
Cl1 B2 B7 B11 144.76(8)
B8 B2 B7 B11 -100.36(8)
B6 B2 B7 B11 37.34(7)
B3 B2 B7 B11 -63.31(10)
C1 B3 B8 B2 -39.56(7)
Cl2 B3 B8 B2 107.74(9)
B9 B3 B8 B2 -138.31(8)
B4 B3 B8 B2 -100.85(8)
C1 B3 B8 Cl7 -151.59(7)
Cl2 B3 B8 Cl7 -4.29(13)
B9 B3 B8 Cl7 109.66(9)
B4 B3 B8 Cl7 147.12(7)
B2 B3 B8 Cl7 -112.03(9)
C1 B3 B8 B12 61.13(9)
Cl2 B3 B8 B12 -151.58(8)
B9 B3 B8 B12 -37.62(7)
B4 B3 B8 B12 -0.16(10)
B2 B3 B8 B12 100.69(8)
C1 B3 B8 B9 98.75(8)
Cl2 B3 B8 B9 -113.95(9)
B4 B3 B8 B9 37.46(7)
B2 B3 B8 B9 138.31(8)
C1 B3 B8 B7 -2.27(10)
Cl2 B3 B8 B7 145.02(8)
B9 B3 B8 B7 -101.02(8)
B4 B3 B8 B7 -63.56(10)
B2 B3 B8 B7 37.29(7)
C1 B2 B8 B3 39.55(7)
Cl1 B2 B8 B3 -108.18(9)
B7 B2 B8 B3 138.35(8)
B6 B2 B8 B3 100.66(8)
C1 B2 B8 Cl7 149.75(7)
Cl1 B2 B8 Cl7 2.02(13)
B7 B2 B8 Cl7 -111.45(9)
B6 B2 B8 Cl7 -149.14(8)
B3 B2 B8 Cl7 110.20(9)
C1 B2 B8 B12 -61.24(9)
Cl1 B2 B8 B12 151.03(8)
B7 B2 B8 B12 37.56(7)
B6 B2 B8 B12 -0.13(10)
B3 B2 B8 B12 -100.79(8)
C1 B2 B8 B9 2.10(10)
Cl1 B2 B8 B9 -145.63(8)
B7 B2 B8 B9 100.90(8)
B6 B2 B8 B9 63.22(10)
B3 B2 B8 B9 -37.45(7)
C1 B2 B8 B7 -98.80(8)
Cl1 B2 B8 B7 113.47(10)
B6 B2 B8 B7 -37.68(7)
B3 B2 B8 B7 -138.35(8)
Cl6 B7 B8 B3 -148.80(7)
B6 B7 B8 B3 0.21(10)
B2 B7 B8 B3 -37.71(7)
B12 B7 B8 B3 100.11(8)
B11 B7 B8 B3 63.14(9)
Cl6 B7 B8 B2 -111.09(9)
B6 B7 B8 B2 37.92(7)
B12 B7 B8 B2 137.83(8)
B11 B7 B8 B2 100.86(8)
Cl6 B7 B8 Cl7 0.01(12)
B6 B7 B8 Cl7 149.02(7)
B2 B7 B8 Cl7 111.10(9)
B12 B7 B8 Cl7 -111.08(9)
B11 B7 B8 Cl7 -148.05(7)
Cl6 B7 B8 B12 111.08(9)
B6 B7 B8 B12 -99.90(8)
B2 B7 B8 B12 -137.83(8)
B11 B7 B8 B12 -36.97(7)
Cl6 B7 B8 B9 147.57(7)
B6 B7 B8 B9 -63.42(9)
B2 B7 B8 B9 -101.34(8)
B12 B7 B8 B9 36.48(7)
B11 B7 B8 B9 -0.49(10)
C1 B3 B9 Cl8 152.73(7)
Cl2 B3 B9 Cl8 4.81(13)
B8 B3 B9 Cl8 -108.96(9)
B4 B3 B9 Cl8 112.95(9)
B2 B3 B9 Cl8 -146.19(8)
C1 B3 B9 B4 39.78(7)
Cl2 B3 B9 B4 -108.13(9)
B8 B3 B9 B4 138.10(8)
B2 B3 B9 B4 100.87(8)
C1 B3 B9 B12 -60.77(9)
Cl2 B3 B9 B12 151.32(8)
B8 B3 B9 B12 37.55(7)
B4 B3 B9 B12 -100.55(8)
B2 B3 B9 B12 0.32(10)
C1 B3 B9 B8 -98.32(8)
Cl2 B3 B9 B8 113.77(10)
B4 B3 B9 B8 -138.10(8)
B2 B3 B9 B8 -37.23(7)
C1 B3 B9 B10 2.30(10)
Cl2 B3 B9 B10 -145.61(8)
B8 B3 B9 B10 100.62(8)
B4 B3 B9 B10 -37.47(7)
B2 B3 B9 B10 63.39(10)
C1 B4 B9 Cl8 -150.34(7)
Cl3 B4 B9 Cl8 -1.62(13)
B10 B4 B9 Cl8 111.47(9)
B3 B4 B9 Cl8 -110.70(9)
B5 B4 B9 Cl8 148.92(8)
C1 B4 B9 B3 -39.64(7)
Cl3 B4 B9 B3 109.08(9)
B10 B4 B9 B3 -137.83(8)
B5 B4 B9 B3 -100.38(8)
C1 B4 B9 B12 60.70(9)
Cl3 B4 B9 B12 -150.58(8)
B10 B4 B9 B12 -37.49(7)
B3 B4 B9 B12 100.34(8)
B5 B4 B9 B12 -0.04(10)
C1 B4 B9 B8 -2.47(10)
Cl3 B4 B9 B8 146.25(8)
B10 B4 B9 B8 -100.66(8)
B3 B4 B9 B8 37.17(7)
B5 B4 B9 B8 -63.21(9)
C1 B4 B9 B10 98.18(8)
Cl3 B4 B9 B10 -113.09(10)
B3 B4 B9 B10 137.83(8)
B5 B4 B9 B10 37.45(7)
B3 B8 B9 Cl8 111.44(9)
B2 B8 B9 Cl8 149.23(7)
Cl7 B8 B9 Cl8 0.94(12)
B12 B8 B9 Cl8 -110.83(9)
B7 B8 B9 Cl8 -147.34(7)
B2 B8 B9 B3 37.78(7)
Cl7 B8 B9 B3 -110.50(9)
B12 B8 B9 B3 137.73(8)
B7 B8 B9 B3 101.22(8)
B3 B8 B9 B4 -37.54(7)
B2 B8 B9 B4 0.24(10)
Cl7 B8 B9 B4 -148.04(7)
B12 B8 B9 B4 100.19(8)
B7 B8 B9 B4 63.68(9)
B3 B8 B9 B12 -137.73(8)
B2 B8 B9 B12 -99.95(8)
Cl7 B8 B9 B12 111.77(9)
B7 B8 B9 B12 -36.51(7)
B3 B8 B9 B10 -100.53(8)
B2 B8 B9 B10 -62.74(9)
Cl7 B8 B9 B10 148.98(7)
B12 B8 B9 B10 37.21(7)
B7 B8 B9 B10 0.69(10)
C1 B5 B10 B4 -39.58(7)
Cl4 B5 B10 B4 107.72(9)
B11 B5 B10 B4 -138.40(8)
B6 B5 B10 B4 -100.96(8)
C1 B5 B10 Cl9 -149.84(7)
Cl4 B5 B10 Cl9 -2.54(13)
B11 B5 B10 Cl9 111.34(9)
B6 B5 B10 Cl9 148.78(7)
B4 B5 B10 Cl9 -110.26(9)
C1 B5 B10 B12 61.36(9)
Cl4 B5 B10 B12 -151.33(8)
B11 B5 B10 B12 -37.46(7)
B6 B5 B10 B12 -0.02(10)
B4 B5 B10 B12 100.94(8)
C1 B5 B10 B9 -1.86(10)
Cl4 B5 B10 B9 145.44(8)
B11 B5 B10 B9 -100.68(8)
B6 B5 B10 B9 -63.25(10)
B4 B5 B10 B9 37.72(7)
C1 B5 B10 B11 98.82(8)
Cl4 B5 B10 B11 -113.88(9)
B6 B5 B10 B11 37.44(7)
B4 B5 B10 B11 138.40(8)
C1 B4 B10 B5 39.22(7)
Cl3 B4 B10 B5 -107.68(9)
B9 B4 B10 B5 137.85(8)
B3 B4 B10 B5 100.24(8)
C1 B4 B10 Cl9 149.69(7)
Cl3 B4 B10 Cl9 2.78(13)
B9 B4 B10 Cl9 -111.69(9)
B3 B4 B10 Cl9 -149.29(8)
B5 B4 B10 Cl9 110.47(9)
C1 B4 B10 B12 -61.05(9)
Cl3 B4 B10 B12 152.04(8)
B9 B4 B10 B12 37.57(7)
B3 B4 B10 B12 -0.03(10)
B5 B4 B10 B12 -100.27(8)
C1 B4 B10 B9 -98.63(8)
Cl3 B4 B10 B9 114.47(9)
B3 B4 B10 B9 -37.61(7)
B5 B4 B10 B9 -137.85(8)
C1 B4 B10 B11 2.08(10)
Cl3 B4 B10 B11 -144.83(8)
B9 B4 B10 B11 100.71(8)
B3 B4 B10 B11 63.10(10)
B5 B4 B10 B11 -37.14(7)
Cl8 B9 B10 B5 -150.39(8)
B3 B9 B10 B5 -0.29(10)
B4 B9 B10 B5 -38.06(7)
B12 B9 B10 B5 99.75(8)
B8 B9 B10 B5 62.51(9)
Cl8 B9 B10 B4 -112.33(9)
B3 B9 B10 B4 37.77(7)
B12 B9 B10 B4 137.80(8)
B8 B9 B10 B4 100.57(8)
Cl8 B9 B10 Cl9 -2.90(12)
B3 B9 B10 Cl9 147.21(7)
B4 B9 B10 Cl9 109.44(9)
B12 B9 B10 Cl9 -112.76(9)
B8 B9 B10 Cl9 -149.99(7)
Cl8 B9 B10 B12 109.86(9)
B3 B9 B10 B12 -100.03(8)
B4 B9 B10 B12 -137.80(8)
B8 B9 B10 B12 -37.23(7)
Cl8 B9 B10 B11 146.47(8)
B3 B9 B10 B11 -63.43(9)
B4 B9 B10 B11 -101.20(8)
B12 B9 B10 B11 36.60(7)
B8 B9 B10 B11 -0.63(10)
C1 B5 B11 B6 39.50(7)
Cl4 B5 B11 B6 -108.46(9)
B10 B5 B11 B6 138.13(8)
B4 B5 B11 B6 100.94(8)
C1 B5 B11 B12 -61.15(9)
Cl4 B5 B11 B12 150.89(8)
B10 B5 B11 B12 37.48(7)
B6 B5 B11 B12 -100.65(8)
B4 B5 B11 B12 0.29(10)
C1 B5 B11 Cl10 150.62(7)
Cl4 B5 B11 Cl10 2.66(13)
B10 B5 B11 Cl10 -110.76(9)
B6 B5 B11 Cl10 111.11(9)
B4 B5 B11 Cl10 -147.95(8)
C1 B5 B11 B7 2.07(10)
Cl4 B5 B11 B7 -145.89(8)
B10 B5 B11 B7 100.70(8)
B6 B5 B11 B7 -37.43(7)
B4 B5 B11 B7 63.50(10)
C1 B5 B11 B10 -98.63(8)
Cl4 B5 B11 B10 113.41(9)
B6 B5 B11 B10 -138.13(8)
B4 B5 B11 B10 -37.19(7)
C1 B6 B11 B5 -39.27(7)
Cl5 B6 B11 B5 107.94(10)
B7 B6 B11 B5 -137.96(8)
B2 B6 B11 B5 -100.44(8)
C1 B6 B11 B12 61.04(9)
Cl5 B6 B11 B12 -151.75(8)
B7 B6 B11 B12 -37.65(7)
B5 B6 B11 B12 100.31(8)
B2 B6 B11 B12 -0.13(10)
C1 B6 B11 Cl10 -150.69(7)
Cl5 B6 B11 Cl10 -3.48(13)
B7 B6 B11 Cl10 110.62(9)
B5 B6 B11 Cl10 -111.42(9)
B2 B6 B11 Cl10 148.14(8)
C1 B6 B11 B7 98.69(8)
Cl5 B6 B11 B7 -114.10(10)
B5 B6 B11 B7 137.96(8)
B2 B6 B11 B7 37.52(7)
C1 B6 B11 B10 -2.04(10)
Cl5 B6 B11 B10 145.17(8)
B7 B6 B11 B10 -100.73(8)
B5 B6 B11 B10 37.23(7)
B2 B6 B11 B10 -63.21(10)
Cl6 B7 B11 B5 149.45(8)
B6 B7 B11 B5 37.77(7)
B2 B7 B11 B5 0.09(10)
B12 B7 B11 B5 -99.90(8)
B8 B7 B11 B5 -62.87(10)
Cl6 B7 B11 B6 111.67(9)
B2 B7 B11 B6 -37.68(7)
B12 B7 B11 B6 -137.68(8)
B8 B7 B11 B6 -100.65(8)
Cl6 B7 B11 B12 -110.65(9)
B6 B7 B11 B12 137.68(8)
B2 B7 B11 B12 100.00(8)
B8 B7 B11 B12 37.03(7)
Cl6 B7 B11 Cl10 0.76(12)
B6 B7 B11 Cl10 -110.91(9)
B2 B7 B11 Cl10 -148.59(8)
B12 B7 B11 Cl10 111.41(9)
B8 B7 B11 Cl10 148.44(7)
Cl6 B7 B11 B10 -147.58(7)
B6 B7 B11 B10 100.74(8)
B2 B7 B11 B10 63.06(10)
B12 B7 B11 B10 -36.94(7)
B8 B7 B11 B10 0.10(10)
B4 B10 B11 B5 37.60(7)
Cl9 B10 B11 B5 -109.53(9)
B12 B10 B11 B5 137.73(8)
B9 B10 B11 B5 101.05(8)
B5 B10 B11 B6 -37.63(7)
B4 B10 B11 B6 -0.03(10)
Cl9 B10 B11 B6 -147.16(8)
B12 B10 B11 B6 100.11(8)
B9 B10 B11 B6 63.43(10)
B5 B10 B11 B12 -137.73(8)
B4 B10 B11 B12 -100.14(8)
Cl9 B10 B11 B12 112.74(9)
B9 B10 B11 B12 -36.68(7)
B5 B10 B11 Cl10 111.01(9)
B4 B10 B11 Cl10 148.61(8)
Cl9 B10 B11 Cl10 1.48(13)
B12 B10 B11 Cl10 -111.26(9)
B9 B10 B11 Cl10 -147.93(8)
B5 B10 B11 B7 -100.72(8)
B4 B10 B11 B7 -63.13(10)
Cl9 B10 B11 B7 149.75(7)
B12 B10 B11 B7 37.01(7)
B9 B10 B11 B7 0.33(10)
B5 B11 B12 B10 -37.39(7)
B6 B11 B12 B10 -101.05(8)
Cl10 B11 B12 B10 110.80(9)
B7 B11 B12 B10 -138.59(8)
B5 B11 B12 B9 -0.31(10)
B6 B11 B12 B9 -63.97(10)
Cl10 B11 B12 B9 147.88(8)
B7 B11 B12 B9 -101.51(8)
B10 B11 B12 B9 37.08(7)
B5 B11 B12 B8 63.71(10)
B6 B11 B12 B8 0.05(10)
Cl10 B11 B12 B8 -148.10(8)
B7 B11 B12 B8 -37.48(7)
B10 B11 B12 B8 101.10(8)
B5 B11 B12 B7 101.20(8)
B6 B11 B12 B7 37.54(7)
Cl10 B11 B12 B7 -110.62(9)
B10 B11 B12 B7 138.59(8)
B5 B11 B12 Cl11 -149.62(7)
B6 B11 B12 Cl11 146.72(8)
Cl10 B11 B12 Cl11 -1.43(12)
B7 B11 B12 Cl11 109.19(9)
B10 B11 B12 Cl11 -112.23(9)
B5 B10 B12 B11 37.43(7)
B4 B10 B12 B11 101.39(8)
Cl9 B10 B12 B11 -110.38(9)
B9 B10 B12 B11 138.98(8)
B5 B10 B12 B9 -101.55(8)
B4 B10 B12 B9 -37.59(7)
Cl9 B10 B12 B9 110.64(9)
B11 B10 B12 B9 -138.98(8)
B5 B10 B12 B8 -64.03(10)
B4 B10 B12 B8 -0.07(10)
Cl9 B10 B12 B8 148.17(8)
B9 B10 B12 B8 37.52(7)
B11 B10 B12 B8 -101.46(8)
B5 B10 B12 B7 -0.02(10)
B4 B10 B12 B7 63.94(10)
Cl9 B10 B12 B7 -147.83(8)
B9 B10 B12 B7 101.53(8)
B11 B10 B12 B7 -37.45(7)
B5 B10 B12 Cl11 147.62(8)
B4 B10 B12 Cl11 -148.43(8)
Cl9 B10 B12 Cl11 -0.19(13)
B9 B10 B12 Cl11 -110.84(9)
B11 B10 B12 Cl11 110.19(9)
Cl8 B9 B12 B11 -149.51(7)
B3 B9 B12 B11 63.73(10)
B4 B9 B12 B11 0.22(10)
B8 B9 B12 B11 101.08(8)
B10 B9 B12 B11 -37.18(7)
Cl8 B9 B12 B10 -112.33(9)
B3 B9 B12 B10 100.91(8)
B4 B9 B12 B10 37.40(7)
B8 B9 B12 B10 138.26(8)
Cl8 B9 B12 B8 109.41(9)
B3 B9 B12 B8 -37.36(7)
B4 B9 B12 B8 -100.86(8)
B10 B9 B12 B8 -138.26(8)
Cl8 B9 B12 B7 146.20(8)
B3 B9 B12 B7 -0.56(10)
B4 B9 B12 B7 -64.07(10)
B8 B9 B12 B7 36.80(7)
B10 B9 B12 B7 -101.47(8)
Cl8 B9 B12 Cl11 -0.43(12)
B3 B9 B12 Cl11 -147.19(8)
B4 B9 B12 Cl11 149.30(7)
B8 B9 B12 Cl11 -109.84(9)
B10 B9 B12 Cl11 111.90(9)
B3 B8 B12 B11 -64.06(10)
B2 B8 B12 B11 0.05(10)
Cl7 B8 B12 B11 149.08(8)
B9 B8 B12 B11 -101.74(8)
B7 B8 B12 B11 37.54(7)
B3 B8 B12 B10 0.14(10)
B2 B8 B12 B10 64.25(10)
Cl7 B8 B12 B10 -146.71(8)
B9 B8 B12 B10 -37.54(7)
B7 B8 B12 B10 101.75(8)
B3 B8 B12 B9 37.68(7)
B2 B8 B12 B9 101.79(8)
Cl7 B8 B12 B9 -109.17(9)
B7 B8 B12 B9 139.29(8)
B3 B8 B12 B7 -101.60(8)
B2 B8 B12 B7 -37.50(7)
Cl7 B8 B12 B7 111.54(9)
B9 B8 B12 B7 -139.29(8)
B3 B8 B12 Cl11 149.12(7)
B2 B8 B12 Cl11 -146.77(8)
Cl7 B8 B12 Cl11 2.26(12)
B9 B8 B12 Cl11 111.44(9)
B7 B8 B12 Cl11 -109.28(9)
Cl6 B7 B12 B11 111.38(9)
B6 B7 B12 B11 -37.44(7)
B2 B7 B12 B11 -101.03(8)
B8 B7 B12 B11 -138.39(8)
Cl6 B7 B12 B10 148.88(8)
B6 B7 B12 B10 0.06(10)
B2 B7 B12 B10 -63.53(10)
B8 B7 B12 B10 -100.89(8)
B11 B7 B12 B10 37.50(7)
Cl6 B7 B12 B9 -147.01(8)
B6 B7 B12 B9 64.17(10)
B2 B7 B12 B9 0.59(10)
B8 B7 B12 B9 -36.78(7)
B11 B7 B12 B9 101.62(8)
Cl6 B7 B12 B8 -110.23(9)
B6 B7 B12 B8 100.95(8)
B2 B7 B12 B8 37.36(7)
B11 B7 B12 B8 138.39(8)
Cl6 B7 B12 Cl11 0.32(12)
B6 B7 B12 Cl11 -148.50(8)
B2 B7 B12 Cl11 147.91(7)
B8 B7 B12 Cl11 110.55(9)
B11 B7 B12 Cl11 -111.06(9)
C6S C1S C2S C3S -0.79(19)
C1S C2S C3S C4S -0.1(2)
C2S C3S C4S C5S 0.6(2)
C3S C4S C5S C6S -0.28(19)
C2S C1S C6S C5S 1.14(19)
C4S C5S C6S C1S -0.60(19)
